data_2225771
loop_
_publ_author_name
'Elgemeie, Galal H.'
'Fathy, Nahed M.'
'Shaarawi, Sayed'
'Jones, Peter G.'

_publ_section_title
;
 <i>trans</i>-Tetraaquabis{(<i>E</i>)-2-cyano-1-[(ethoxycarbonyl)methylsulfanyl]-2-(1-naphthylaminocarbonyl)ethene-1-thiolato}calcium(II)
 diethyl ether disolvate
;
_journal_coeditor_code BT5223
_journal_issue 5
_journal_name_full 'Acta Crystallographica Section E'
_journal_page_first m554
_journal_page_last m555
_journal_paper_doi 10.1107/S1600536810013024
_journal_volume 66
_journal_year 2010
_chemical_formula_iupac '[Ca (C18 H15 N2 O3 S2) (H2 O)4], 2C4 H10 O'
_chemical_formula_moiety 'C36 H38 Ca N4 O10 S4, 2(C4 H10 O)'
_chemical_formula_sum 'C44 H58 Ca N4 O12 S4'
_chemical_formula_weight 1003.26
_chemical_melting_point_gt 479
_chemical_melting_point_lt 481
_chemical_name_systematic
;
<i>trans</i>-tetraaquabis{(<i>E</i>)-2-cyano-1-
[(ethoxycarbonyl)methylsulfanyl]-2-(1-naphthylaminocarbonyl)ethene-1-
thiolato}calcium(II) diethyl ether disolvate
;
_space_group_IT_number 2
_symmetry_cell_setting triclinic
_symmetry_space_group_name_Hall '-P 1'
_symmetry_space_group_name_H-M 'P -1'
_atom_sites_solution_hydrogens geom
_atom_sites_solution_primary direct
_atom_sites_solution_secondary difmap
_audit_creation_method SHELXL-97
_cell_angle_alpha 103.692(4)
_cell_angle_beta 99.963(4)
_cell_angle_gamma 101.609(3)
_cell_formula_units_Z 1
_cell_length_a 7.8665(3)
_cell_length_b 12.4361(5)
_cell_length_c 13.8045(6)
_cell_measurement_reflns_used 11577
_cell_measurement_temperature 100(2)
_cell_measurement_theta_max 30.7983
_cell_measurement_theta_min 2.6396
_cell_volume 1250.24(10)
_computing_cell_refinement
;
CrysAlis Pro (Oxford Diffraction, 2009)
;
_computing_data_collection
;
CrysAlis Pro (Oxford Diffraction, 2009)
;
_computing_data_reduction
;
CrysAlis Pro (Oxford Diffraction, 2009)
;
_computing_molecular_graphics 'XP (Siemens, 1994)'
_computing_publication_material 'SHELXL97 (Sheldrick, 2008)'
_computing_structure_refinement 'SHELXL97 (Sheldrick, 2008)'
_computing_structure_solution 'SHELXS97 (Sheldrick, 2008)'
_diffrn_ambient_temperature 100(2)
_diffrn_detector_area_resol_mean 16.1419
_diffrn_measured_fraction_theta_full 0.998
_diffrn_measured_fraction_theta_max 0.998
_diffrn_measurement_device_type 'Oxford Diffraction Xcalibur Eos'
_diffrn_measurement_method \w-scan
_diffrn_radiation_monochromator graphite
_diffrn_radiation_source 'Enhance (Mo) X-ray Source'
_diffrn_radiation_type MoK\a
_diffrn_radiation_wavelength 0.71073
_diffrn_reflns_av_R_equivalents 0.0305
_diffrn_reflns_av_sigmaI/netI 0.0415
_diffrn_reflns_limit_h_max 10
_diffrn_reflns_limit_h_min -10
_diffrn_reflns_limit_k_max 16
_diffrn_reflns_limit_k_min -16
_diffrn_reflns_limit_l_max 18
_diffrn_reflns_limit_l_min -18
_diffrn_reflns_number 26853
_diffrn_reflns_theta_full 28.69
_diffrn_reflns_theta_max 28.69
_diffrn_reflns_theta_min 2.65
_exptl_absorpt_coefficient_mu 0.354
_exptl_absorpt_correction_T_max 1.00000
_exptl_absorpt_correction_T_min 0.97024
_exptl_absorpt_correction_type multi-scan
_exptl_absorpt_process_details
;
(CrysAlis Pro; Oxford Diffraction, 2009)
;
_exptl_crystal_colour 'pale yellow'
_exptl_crystal_density_diffrn 1.333
_exptl_crystal_density_method 'not measured'
_exptl_crystal_description 'irregular tablet'
_exptl_crystal_F_000 530
_exptl_crystal_size_max 0.4
_exptl_crystal_size_mid 0.3
_exptl_crystal_size_min 0.1
_refine_diff_density_max 0.304
_refine_diff_density_min -0.280
_refine_ls_extinction_method none
_refine_ls_goodness_of_fit_ref 0.955
_refine_ls_hydrogen_treatment mixed
_refine_ls_matrix_type full
_refine_ls_number_parameters 326
_refine_ls_number_reflns 6443
_refine_ls_number_restraints 18
_refine_ls_restrained_S_all 0.959
_refine_ls_R_factor_all 0.0401
_refine_ls_R_factor_gt 0.0285
_refine_ls_shift/su_max 0.001
_refine_ls_shift/su_mean 0.000
_refine_ls_structure_factor_coef Fsqd
_refine_ls_weighting_details 'calc w=1/[\s^2^(Fo^2^)+(0.0363P)^2^] where P=(Fo^2^+2Fc^2^)/3'
_refine_ls_weighting_scheme calc
_refine_ls_wR_factor_gt 0.0681
_refine_ls_wR_factor_ref 0.0699
_reflns_number_gt 4941
_reflns_number_total 6443
_reflns_threshold_expression I>2\s(I)
_cod_data_source_file bt5223.cif
_cod_data_source_block I
_cod_original_cell_volume 1250.24(9)
_cod_database_code 2225771
_cod_database_fobs_code 2225771

loop_
_symmetry_equiv_pos_as_xyz
'x, y, z'
'-x, -y, -z'

loop_
_atom_site_type_symbol
_atom_site_label
_atom_site_fract_x
_atom_site_fract_y
_atom_site_fract_z
_atom_site_U_iso_or_equiv
_atom_site_adp_type
_atom_site_calc_flag
_atom_site_refinement_flags
_atom_site_occupancy
_atom_site_disorder_assembly
_atom_site_disorder_group
Ca Ca 0.0000 0.5000 1.0000 0.01453(8) Uani d S 1 . .
S S1 0.64002(4) 0.90145(3) 0.93054(2) 0.01677(8) Uani d . 1 . .
S S2 0.63380(4) 0.69288(3) 0.76538(2) 0.01590(8) Uani d . 1 . .
O O1 0.25364(11) 0.53927(7) 0.94360(7) 0.0198(2) Uani d . 1 . .
O O3 1.01513(11) 0.87570(7) 0.93853(7) 0.0201(2) Uani d . 1 . .
N N1 0.39935(14) 0.49923(9) 0.81647(8) 0.0156(2) Uani d . 1 . .
H H01 0.471(2) 0.5286(13) 0.7844(11) 0.032(4) Uiso d . 1 . .
N N2 0.36142(15) 0.81149(9) 1.07579(8) 0.0225(2) Uani d . 1 . .
C C1 0.32121(15) 0.37980(10) 0.77809(9) 0.0152(3) Uani d . 1 . .
C C2 0.27106(16) 0.31450(10) 0.84051(10) 0.0173(3) Uani d . 1 . .
H H2 0.2901 0.3491 0.9120 0.021 Uiso calc R 1 . .
C C3 0.19158(17) 0.19658(11) 0.79947(10) 0.0211(3) Uani d . 1 . .
H H3 0.1560 0.1523 0.8433 0.025 Uiso calc R 1 . .
C C4 0.16515(17) 0.14516(11) 0.69724(10) 0.0210(3) Uani d . 1 . .
H H4 0.1102 0.0656 0.6706 0.025 Uiso calc R 1 . .
C C5 0.19573(17) 0.15718(11) 0.52430(10) 0.0236(3) Uani d . 1 . .
H H5 0.1437 0.0773 0.4969 0.028 Uiso calc R 1 . .
C C6 0.24685(18) 0.21949(12) 0.46050(10) 0.0256(3) Uani d . 1 . .
H H6 0.2309 0.1830 0.3897 0.031 Uiso calc R 1 . .
C C7 0.32322(17) 0.33790(12) 0.49968(10) 0.0240(3) Uani d . 1 . .
H H7 0.3580 0.3813 0.4550 0.029 Uiso calc R 1 . .
C C8 0.34779(17) 0.39113(11) 0.60195(9) 0.0193(3) Uani d . 1 . .
H H8 0.3994 0.4712 0.6272 0.023 Uiso calc R 1 . .
C C9 0.21843(16) 0.20880(10) 0.63064(10) 0.0178(3) Uani d . 1 . .
C C10 0.29770(15) 0.32891(10) 0.67054(9) 0.0153(3) Uani d . 1 . .
C C11 0.36103(16) 0.57231(10) 0.89338(9) 0.0143(2) Uani d . 1 . .
C C12 0.44847(15) 0.69477(10) 0.91915(9) 0.0139(2) Uani d . 1 . .
C C13 0.56499(15) 0.75240(10) 0.87132(9) 0.0137(2) Uani d . 1 . .
C C14 0.78632(16) 0.94911(10) 0.85488(9) 0.0147(2) Uani d . 1 . .
H H14A 0.7223 0.9213 0.7818 0.018 Uiso calc R 1 . .
H H14B 0.8187 1.0338 0.8744 0.018 Uiso calc R 1 . .
C C15 0.95496(16) 0.90825(10) 0.86744(9) 0.0152(3) Uani d . 1 A .
O O2 1.03244(11) 0.91600(8) 0.78997(7) 0.0246(2) Uani d D 1 . .
C C16 1.1903(3) 0.8657(3) 0.7942(2) 0.0354(7) Uani d PDU 0.738(4) A 1
H H16A 1.2878 0.9141 0.8533 0.042 Uiso calc PR 0.738(4) A 1
H H16B 1.1571 0.7883 0.8036 0.042 Uiso calc PR 0.738(4) A 1
C C17 1.2505(3) 0.8589(2) 0.69962(17) 0.0436(8) Uani d PD 0.738(4) A 1
H H17A 1.3527 0.8250 0.7021 0.065 Uiso calc PR 0.738(4) A 1
H H17B 1.2859 0.9359 0.6916 0.065 Uiso calc PR 0.738(4) A 1
H H17C 1.1533 0.8113 0.6414 0.065 Uiso calc PR 0.738(4) A 1
C C16' 1.2112(11) 0.9059(6) 0.7918(7) 0.029(2) Uiso d PDU 0.262(4) A 2
H H16C 1.2780 0.9128 0.8616 0.034 Uiso calc PR 0.262(4) A 2
H H16D 1.2780 0.9625 0.7633 0.034 Uiso calc PR 0.262(4) A 2
C C17' 1.1676(9) 0.7828(6) 0.7206(5) 0.044(2) Uiso d PD 0.262(4) A 2
H H17D 1.2788 0.7609 0.7139 0.066 Uiso calc PR 0.262(4) A 2
H H17E 1.0996 0.7794 0.6529 0.066 Uiso calc PR 0.262(4) A 2
H H17F 1.0967 0.7301 0.7499 0.066 Uiso calc PR 0.262(4) A 2
C C18 0.40096(16) 0.75993(10) 1.00605(9) 0.0152(2) Uani d . 1 . .
C C91 -0.0616(2) 0.49289(14) 0.64737(12) 0.0380(4) Uani d . 1 . .
H H91A 0.0392 0.4925 0.7000 0.057 Uiso calc R 1 . .
H H91B -0.1516 0.5204 0.6803 0.057 Uiso calc R 1 . .
H H91C -0.0198 0.5436 0.6071 0.057 Uiso calc R 1 . .
C C92 -0.1421(2) 0.37394(14) 0.57815(11) 0.0314(3) Uani d . 1 . .
H H92A -0.2440 0.3737 0.5247 0.038 Uiso calc R 1 . .
H H92B -0.0523 0.3460 0.5439 0.038 Uiso calc R 1 . .
O O93 -0.20128(13) 0.30117(9) 0.63788(7) 0.0283(2) Uani d . 1 . .
C C94 -0.2807(2) 0.18547(13) 0.57820(11) 0.0332(4) Uani d . 1 . .
H H94A -0.1931 0.1539 0.5444 0.040 Uiso calc R 1 . .
H H94B -0.3842 0.1823 0.5244 0.040 Uiso calc R 1 . .
C C95 -0.3405(2) 0.11591(14) 0.64723(12) 0.0375(4) Uani d . 1 . .
H H95A -0.4274 0.1474 0.6803 0.056 Uiso calc R 1 . .
H H95B -0.2373 0.1185 0.6997 0.056 Uiso calc R 1 . .
H H95C -0.3959 0.0364 0.6067 0.056 Uiso calc R 1 . .
O O1W -0.17859(14) 0.37346(9) 0.84531(8) 0.0318(3) Uani d D 1 . .
H H1W -0.173(2) 0.3536(15) 0.7848(10) 0.051(6) Uiso d D 1 . .
H H2W -0.252(2) 0.3209(14) 0.8526(14) 0.064(7) Uiso d D 1 . .
O O2W -0.07611(14) 0.64913(9) 0.94233(8) 0.0277(2) Uani d D 1 . .
H H3W -0.023(2) 0.7169(11) 0.9595(12) 0.044(5) Uiso d D 1 . .
H H4W -0.155(2) 0.6389(15) 0.8925(11) 0.048(6) Uiso d D 1 . .

loop_
_atom_site_aniso_label
_atom_site_aniso_U_11
_atom_site_aniso_U_22
_atom_site_aniso_U_33
_atom_site_aniso_U_12
_atom_site_aniso_U_13
_atom_site_aniso_U_23
Ca 0.01563(18) 0.01361(17) 0.01734(18) 0.00374(13) 0.00750(14) 0.00726(13)
S1 0.01826(16) 0.01288(15) 0.01747(16) 0.00078(12) 0.00818(12) 0.00085(12)
S2 0.01890(16) 0.01387(15) 0.01454(15) 0.00153(12) 0.00815(12) 0.00241(11)
O1 0.0199(5) 0.0174(4) 0.0240(5) 0.0023(4) 0.0127(4) 0.0061(4)
O3 0.0200(5) 0.0161(4) 0.0215(5) 0.0033(4) -0.0013(4) 0.0058(4)
N1 0.0165(5) 0.0134(5) 0.0162(5) 0.0004(4) 0.0076(4) 0.0032(4)
N2 0.0280(6) 0.0196(6) 0.0241(6) 0.0076(5) 0.0136(5) 0.0074(5)
C1 0.0118(6) 0.0143(6) 0.0184(6) 0.0025(5) 0.0029(5) 0.0036(5)
C2 0.0182(6) 0.0168(6) 0.0167(6) 0.0039(5) 0.0037(5) 0.0050(5)
C3 0.0216(7) 0.0176(6) 0.0262(7) 0.0036(5) 0.0064(6) 0.0107(5)
C4 0.0184(7) 0.0131(6) 0.0277(7) 0.0004(5) 0.0020(5) 0.0038(5)
C5 0.0192(7) 0.0198(7) 0.0242(7) 0.0025(5) 0.0018(6) -0.0037(5)
C6 0.0244(7) 0.0304(8) 0.0165(7) 0.0049(6) 0.0045(6) -0.0017(6)
C7 0.0243(7) 0.0288(7) 0.0189(7) 0.0048(6) 0.0079(6) 0.0063(6)
C8 0.0201(7) 0.0181(6) 0.0179(6) 0.0017(5) 0.0056(5) 0.0032(5)
C9 0.0133(6) 0.0166(6) 0.0211(7) 0.0035(5) 0.0022(5) 0.0022(5)
C10 0.0111(6) 0.0168(6) 0.0166(6) 0.0032(5) 0.0024(5) 0.0031(5)
C11 0.0129(6) 0.0166(6) 0.0142(6) 0.0043(5) 0.0035(5) 0.0050(5)
C12 0.0128(6) 0.0154(6) 0.0135(6) 0.0036(5) 0.0041(5) 0.0030(5)
C13 0.0121(6) 0.0143(6) 0.0135(6) 0.0034(5) 0.0013(5) 0.0029(5)
C14 0.0165(6) 0.0130(6) 0.0155(6) 0.0029(5) 0.0051(5) 0.0050(5)
C15 0.0152(6) 0.0091(5) 0.0174(6) -0.0010(5) 0.0025(5) 0.0008(5)
O2 0.0161(5) 0.0383(6) 0.0213(5) 0.0076(4) 0.0079(4) 0.0089(4)
C16 0.0198(12) 0.055(2) 0.0368(14) 0.0198(14) 0.0121(10) 0.0105(15)
C17 0.0438(15) 0.0669(19) 0.0368(13) 0.0383(13) 0.0182(11) 0.0195(12)
C18 0.0151(6) 0.0138(6) 0.0184(6) 0.0032(5) 0.0056(5) 0.0072(5)
C91 0.0465(10) 0.0441(10) 0.0394(9) 0.0246(8) 0.0220(8) 0.0223(8)
C92 0.0300(8) 0.0499(10) 0.0230(7) 0.0173(7) 0.0103(6) 0.0173(7)
O93 0.0310(6) 0.0366(6) 0.0186(5) 0.0095(4) 0.0078(4) 0.0078(4)
C94 0.0259(8) 0.0439(9) 0.0240(8) 0.0094(7) 0.0017(6) 0.0011(7)
C95 0.0320(9) 0.0389(9) 0.0366(9) 0.0044(7) 0.0073(7) 0.0056(7)
O1W 0.0370(6) 0.0330(6) 0.0181(5) -0.0079(5) 0.0103(5) 0.0050(5)
O2W 0.0291(6) 0.0183(5) 0.0353(6) 0.0044(4) 0.0007(5) 0.0133(5)

loop_
_atom_type_symbol
_atom_type_description
_atom_type_scat_dispersion_real
_atom_type_scat_dispersion_imag
_atom_type_scat_source
C C 0.0033 0.0016 'International Tables Vol C Tables 4.2.6.8 and 6.1.1.4'
H H 0.0000 0.0000 'International Tables Vol C Tables 4.2.6.8 and 6.1.1.4'
N N 0.0061 0.0033 'International Tables Vol C Tables 4.2.6.8 and 6.1.1.4'
O O 0.0106 0.0060 'International Tables Vol C Tables 4.2.6.8 and 6.1.1.4'
S S 0.1246 0.1234 'International Tables Vol C Tables 4.2.6.8 and 6.1.1.4'
Ca Ca 0.2262 0.3064 'International Tables Vol C Tables 4.2.6.8 and 6.1.1.4'

loop_
_geom_angle_atom_site_label_1
_geom_angle_atom_site_label_2
_geom_angle_atom_site_label_3
_geom_angle_site_symmetry_1
_geom_angle_site_symmetry_3
_geom_angle
_geom_angle_publ_flag
O1 Ca O1 2_567 . 180.0 ?
O1 Ca O2W . 2_567 92.96(4) y
O1 Ca O2W 2_567 . 92.96(4) ?
O1 Ca O2W . . 87.04(4) y
O2W Ca O2W 2_567 . 180.0 ?
O1 Ca O1W . 2_567 83.15(3) y
O2W Ca O1W . 2_567 91.93(4) y
O1 Ca O1W 2_567 . 83.15(4) ?
O1 Ca O1W . . 96.85(3) y
O2W Ca O1W 2_567 . 91.93(4) ?
O2W Ca O1W . . 88.07(4) y
O1W Ca O1W 2_567 . 180.0 ?
C13 S1 C14 . . 103.00(6) y
C11 O1 Ca . . 161.36(9) y
C11 N1 C1 . . 126.41(11) y
C2 C1 N1 . . 122.01(11) ?
C2 C1 C10 . . 120.73(11) ?
N1 C1 C10 . . 117.26(11) ?
C1 C2 C3 . . 120.42(12) ?
C4 C3 C2 . . 120.61(12) ?
C3 C4 C9 . . 120.80(12) ?
C6 C5 C9 . . 121.59(12) ?
C5 C6 C7 . . 119.90(12) ?
C8 C7 C6 . . 120.40(13) ?
C7 C8 C10 . . 121.21(12) ?
C4 C9 C5 . . 122.03(12) ?
C4 C9 C10 . . 119.51(11) ?
C5 C9 C10 . . 118.46(12) ?
C8 C10 C9 . . 118.44(11) ?
C8 C10 C1 . . 123.63(11) ?
C9 C10 C1 . . 117.93(11) ?
O1 C11 N1 . . 122.08(11) y
O1 C11 C12 . . 119.03(11) y
N1 C11 C12 . . 118.89(11) y
C13 C12 C18 . . 118.58(11) y
C13 C12 C11 . . 129.48(11) y
C18 C12 C11 . . 111.94(10) y
C12 C13 S2 . . 126.43(9) y
C12 C13 S1 . . 113.61(9) y
S2 C13 S1 . . 119.95(7) y
C15 C14 S1 . . 113.08(9) ?
O3 C15 O2 . . 124.07(12) ?
O3 C15 C14 . . 125.39(12) ?
O2 C15 C14 . . 110.52(10) ?
C15 O2 C16' . . 122.7(4) ?
C15 O2 C16 . . 112.09(14) ?
C16' O2 C16 . . 19.7(3) ?
C17 C16 O2 . . 109.5(2) ?
O2 C16' C17' . . 98.6(5) ?
N2 C18 C12 . . 179.36(14) ?
O93 C92 C91 . . 108.82(12) ?
C92 O93 C94 . . 112.91(11) ?
O93 C94 C95 . . 109.05(12) ?
C11 N1 H01 . . 116.6(10) ?
C1 N1 H01 . . 116.8(10) ?
C1 C2 H2 . . 119.8 ?
C3 C2 H2 . . 119.8 ?
C4 C3 H3 . . 119.7 ?
C2 C3 H3 . . 119.7 ?
C3 C4 H4 . . 119.6 ?
C9 C4 H4 . . 119.6 ?
C6 C5 H5 . . 119.2 ?
C9 C5 H5 . . 119.2 ?
C5 C6 H6 . . 120.1 ?
C7 C6 H6 . . 120.1 ?
C8 C7 H7 . . 119.8 ?
C6 C7 H7 . . 119.8 ?
C7 C8 H8 . . 119.4 ?
C10 C8 H8 . . 119.4 ?
C15 C14 H14A . . 109.0 ?
S1 C14 H14A . . 109.0 ?
C15 C14 H14B . . 109.0 ?
S1 C14 H14B . . 109.0 ?
H14A C14 H14B . . 107.8 ?
C17 C16 H16A . . 109.8 ?
O2 C16 H16A . . 109.8 ?
C17 C16 H16B . . 109.8 ?
O2 C16 H16B . . 109.8 ?
H16A C16 H16B . . 108.2 ?
C16 C17 H17A . . 109.5 ?
C16 C17 H17B . . 109.5 ?
H17A C17 H17B . . 109.5 ?
C16 C17 H17C . . 109.5 ?
H17A C17 H17C . . 109.5 ?
H17B C17 H17C . . 109.5 ?
O2 C16' H16C . . 112.1 ?
C17' C16' H16C . . 112.1 ?
O2 C16' H16D . . 112.1 ?
C17' C16' H16D . . 112.1 ?
H16C C16' H16D . . 109.7 ?
C16' C17' H17D . . 109.5 ?
C16' C17' H17E . . 109.5 ?
H17D C17' H17E . . 109.5 ?
C16' C17' H17F . . 109.5 ?
H17D C17' H17F . . 109.5 ?
H17E C17' H17F . . 109.5 ?
C92 C91 H91A . . 109.5 ?
C92 C91 H91B . . 109.5 ?
H91A C91 H91B . . 109.5 ?
C92 C91 H91C . . 109.5 ?
H91A C91 H91C . . 109.5 ?
H91B C91 H91C . . 109.5 ?
O93 C92 H92A . . 109.9 ?
C91 C92 H92A . . 109.9 ?
O93 C92 H92B . . 109.9 ?
C91 C92 H92B . . 109.9 ?
H92A C92 H92B . . 108.3 ?
O93 C94 H94A . . 109.9 ?
C95 C94 H94A . . 109.9 ?
O93 C94 H94B . . 109.9 ?
C95 C94 H94B . . 109.9 ?
H94A C94 H94B . . 108.3 ?
C94 C95 H95A . . 109.5 ?
C94 C95 H95B . . 109.5 ?
H95A C95 H95B . . 109.5 ?
C94 C95 H95C . . 109.5 ?
H95A C95 H95C . . 109.5 ?
H95B C95 H95C . . 109.5 ?
Ca O1W H1W . . 138.0(12) ?
Ca O1W H2W . . 113.9(13) ?
H1W O1W H2W . . 105.2(16) ?
Ca O2W H3W . . 129.2(12) ?
Ca O2W H4W . . 122.9(13) ?
H3W O2W H4W . . 107.1(16) ?

loop_
_geom_bond_atom_site_label_1
_geom_bond_atom_site_label_2
_geom_bond_site_symmetry_2
_geom_bond_distance
_geom_bond_publ_flag
Ca O1 . 2.2696(9) y
Ca O2W . 2.3265(10) y
Ca O1W . 2.3434(10) y
S1 C13 . 1.7686(12) y
S1 C14 . 1.7891(12) y
S2 C13 . 1.7037(12) y
O1 C11 . 1.2494(14) y
O3 C15 . 1.2064(15) ?
N1 C11 . 1.3448(15) y
N1 C1 . 1.4184(15) y
N2 C18 . 1.1518(16) y
C1 C2 . 1.3702(17) ?
C1 C10 . 1.4325(17) ?
C2 C3 . 1.4063(17) ?
C3 C4 . 1.3643(18) ?
C4 C9 . 1.4113(18) ?
C5 C6 . 1.3631(19) ?
C5 C9 . 1.4199(18) ?
C6 C7 . 1.4059(19) ?
C7 C8 . 1.3713(17) ?
C8 C10 . 1.4156(17) ?
C9 C10 . 1.4284(16) ?
C11 C12 . 1.4684(16) y
C12 C13 . 1.3996(17) y
C12 C18 . 1.4325(17) y
C14 C15 . 1.5105(17) ?
C15 O2 . 1.3323(15) ?
O2 C16' . 1.433(9) ?
O2 C16 . 1.497(3) ?
C16 C17 . 1.455(3) ?
C16' C17' . 1.545(8) ?
C91 C92 . 1.499(2) ?
C92 O93 . 1.4255(17) ?
O93 C94 . 1.4277(17) ?
C94 C95 . 1.503(2) ?
N1 H01 . 0.855(16) ?
C2 H2 . 0.9500 ?
C3 H3 . 0.9500 ?
C4 H4 . 0.9500 ?
C5 H5 . 0.9500 ?
C6 H6 . 0.9500 ?
C7 H7 . 0.9500 ?
C8 H8 . 0.9500 ?
C14 H14A . 0.9900 ?
C14 H14B . 0.9900 ?
C16 H16A . 0.9900 ?
C16 H16B . 0.9900 ?
C17 H17A . 0.9800 ?
C17 H17B . 0.9800 ?
C17 H17C . 0.9800 ?
C16' H16C . 0.9900 ?
C16' H16D . 0.9900 ?
C17' H17D . 0.9800 ?
C17' H17E . 0.9800 ?
C17' H17F . 0.9800 ?
C91 H91A . 0.9800 ?
C91 H91B . 0.9800 ?
C91 H91C . 0.9800 ?
C92 H92A . 0.9900 ?
C92 H92B . 0.9900 ?
C94 H94A . 0.9900 ?
C94 H94B . 0.9900 ?
C95 H95A . 0.9800 ?
C95 H95B . 0.9800 ?
C95 H95C . 0.9800 ?
O1W H1W . 0.824(13) ?
O1W H2W . 0.820(13) ?
O2W H3W . 0.819(13) ?
O2W H4W . 0.810(13) ?

loop_
_geom_hbond_atom_site_label_D
_geom_hbond_atom_site_label_H
_geom_hbond_atom_site_label_A
_geom_hbond_site_symmetry_A
_geom_hbond_distance_DH
_geom_hbond_distance_HA
_geom_hbond_distance_DA
_geom_hbond_angle_DHA
N1 H01 S2 . 0.855(16) 2.279(16) 3.0274(11) 146.2(14)
O1W H1W O93 . 0.824(13) 1.936(13) 2.7531(14) 171.1(17)
O1W H2W N2 2_567 0.820(13) 2.218(14) 2.9902(15) 157.1(18)
O2W H3W O3 1_455 0.819(13) 2.034(14) 2.7797(13) 151.2(15)
O2W H4W S2 1_455 0.810(13) 2.506(14) 3.2666(11) 156.9(16)

loop_
_geom_torsion_atom_site_label_1
_geom_torsion_atom_site_label_2
_geom_torsion_atom_site_label_3
_geom_torsion_atom_site_label_4
_geom_torsion_site_symmetry_1
_geom_torsion_site_symmetry_2
_geom_torsion_site_symmetry_3
_geom_torsion_site_symmetry_4
_geom_torsion
_geom_torsion_publ_flag
O1 Ca O1 C11 2_567 . . . 71(6) ?
O2W Ca O1 C11 2_567 . . . 153.0(3) ?
O2W Ca O1 C11 . . . . -27.0(3) ?
O1W Ca O1 C11 2_567 . . . -119.3(3) ?
O1W Ca O1 C11 . . . . 60.7(3) ?
C11 N1 C1 C2 . . . . -34.63(18) y
C11 N1 C1 C10 . . . . 145.94(12) ?
N1 C1 C2 C3 . . . . 179.07(11) ?
C10 C1 C2 C3 . . . . -1.52(19) ?
C1 C2 C3 C4 . . . . 0.79(19) ?
C2 C3 C4 C9 . . . . 0.62(19) ?
C9 C5 C6 C7 . . . . -0.3(2) ?
C5 C6 C7 C8 . . . . 0.4(2) ?
C6 C7 C8 C10 . . . . 0.1(2) ?
C3 C4 C9 C5 . . . . 178.77(13) ?
C3 C4 C9 C10 . . . . -1.27(19) ?
C6 C5 C9 C4 . . . . 179.68(13) ?
C6 C5 C9 C10 . . . . -0.29(19) ?
C7 C8 C10 C9 . . . . -0.74(19) ?
C7 C8 C10 C1 . . . . 179.59(12) ?
C4 C9 C10 C8 . . . . -179.15(12) ?
C5 C9 C10 C8 . . . . 0.82(17) ?
C4 C9 C10 C1 . . . . 0.53(17) ?
C5 C9 C10 C1 . . . . -179.50(12) ?
C2 C1 C10 C8 . . . . -179.49(12) ?
N1 C1 C10 C8 . . . . -0.05(18) ?
C2 C1 C10 C9 . . . . 0.84(17) ?
N1 C1 C10 C9 . . . . -179.72(10) ?
Ca O1 C11 N1 . . . . -100.2(3) ?
Ca O1 C11 C12 . . . . 79.9(3) ?
C1 N1 C11 O1 . . . . 3.5(2) ?
C1 N1 C11 C12 . . . . -176.62(11) y
O1 C11 C12 C13 . . . . -176.38(12) ?
N1 C11 C12 C13 . . . . 3.71(19) y
O1 C11 C12 C18 . . . . 3.10(16) ?
N1 C11 C12 C18 . . . . -176.80(11) ?
C18 C12 C13 S2 . . . . -177.98(9) ?
C11 C12 C13 S2 . . . . 1.48(19) y
C18 C12 C13 S1 . . . . 1.28(15) ?
C11 C12 C13 S1 . . . . -179.27(10) y
C14 S1 C13 C12 . . . . 178.99(9) y
C14 S1 C13 S2 . . . . -1.70(9) ?
C13 S1 C14 C15 . . . . -68.69(9) ?
S1 C14 C15 O3 . . . . -20.07(15) ?
S1 C14 C15 O2 . . . . 161.69(8) ?
O3 C15 O2 C16' . . . . -11.5(4) ?
C14 C15 O2 C16' . . . . 166.8(3) ?
O3 C15 O2 C16 . . . . 7.3(2) ?
C14 C15 O2 C16 . . . . -174.45(16) ?
C15 O2 C16 C17 . . . . 170.4(2) ?
C16' O2 C16 C17 . . . . -63.0(12) ?
C15 O2 C16' C17' . . . . 103.4(5) ?
C16 O2 C16' C17' . . . . 41.3(9) ?
C13 C12 C18 N2 . . . . 162(14) ?
C11 C12 C18 N2 . . . . -17(14) ?
C91 C92 O93 C94 . . . . 179.86(11) ?
C92 O93 C94 C95 . . . . -179.38(12) ?
